data_4334859
loop_
_publ_author_name
'Long Zhang'
'Li Xiang'
'Yihua Yu'
'Liang Deng'

_publ_section_title
;
 Reactivity of a Bis(amidinato)iron(II) Complex [Fe(MesC(NPri)2)2] toward
 Some Oxidizing Reagents
;
_journal_name_full 'Inorganic Chemistry'
_journal_page_first 5906
_journal_page_last 5913
_journal_paper_doi 10.1021/ic400053g
_journal_volume 52
_journal_year 2013
_chemical_formula_sum 'C32 H50 Cl Fe N4'
_chemical_formula_weight 582.06
_chemical_name_systematic
; 
 ? 
;
_space_group_IT_number 14
_symmetry_cell_setting monoclinic
_symmetry_space_group_name_Hall '-P 2ybc'
_symmetry_space_group_name_H-M 'P 1 21/c 1'
_atom_sites_solution_hydrogens geom
_atom_sites_solution_primary direct
_atom_sites_solution_secondary difmap
_audit_creation_method SHELXL-97
_cell_angle_alpha 90.00
_cell_angle_beta 104.873(2)
_cell_angle_gamma 90.00
_cell_formula_units_Z 4
_cell_length_a 12.0698(13)
_cell_length_b 12.6784(13)
_cell_length_c 22.399(2)
_cell_measurement_reflns_used 5897
_cell_measurement_temperature 143(2)
_cell_measurement_theta_max 29.54
_cell_measurement_theta_min 2.38
_cell_volume 3312.8(6)
_computing_cell_refinement 'Bruker SAINT'
_computing_data_collection 'Bruker APEX2'
_computing_data_reduction 'Bruker SAINT'
_computing_molecular_graphics 'Bruker SHELXTL'
_computing_publication_material 'Bruker SHELXTL'
_computing_structure_refinement 'SHELXL-97 (Sheldrick, 2008)'
_computing_structure_solution 'SHELXS-97 (Sheldrick, 2008)'
_diffrn_ambient_temperature 143(2)
_diffrn_measured_fraction_theta_full 0.997
_diffrn_measured_fraction_theta_max 0.997
_diffrn_measurement_device_type 'Bruker APEX-II CCD'
_diffrn_measurement_method '\f and \w scans'
_diffrn_radiation_monochromator graphite
_diffrn_radiation_source 'fine-focus sealed tube'
_diffrn_radiation_type MoK\a
_diffrn_radiation_wavelength 0.71073
_diffrn_reflns_av_R_equivalents 0.0451
_diffrn_reflns_av_sigmaI/netI 0.0486
_diffrn_reflns_limit_h_max 16
_diffrn_reflns_limit_h_min -17
_diffrn_reflns_limit_k_max 14
_diffrn_reflns_limit_k_min -17
_diffrn_reflns_limit_l_max 31
_diffrn_reflns_limit_l_min -30
_diffrn_reflns_number 31252
_diffrn_reflns_theta_full 30.24
_diffrn_reflns_theta_max 30.24
_diffrn_reflns_theta_min 1.75
_exptl_absorpt_coefficient_mu 0.561
_exptl_absorpt_correction_T_max 0.9206
_exptl_absorpt_correction_T_min 0.8498
_exptl_absorpt_correction_type multi-scan
_exptl_absorpt_process_details sadabs
_exptl_crystal_colour blue
_exptl_crystal_density_diffrn 1.167
_exptl_crystal_description block
_exptl_crystal_F_000 1252
_exptl_crystal_size_max 0.30
_exptl_crystal_size_mid 0.20
_exptl_crystal_size_min 0.15
_refine_diff_density_max 0.431
_refine_diff_density_min -0.414
_refine_diff_density_rms 0.062
_refine_ls_extinction_method none
_refine_ls_goodness_of_fit_ref 1.015
_refine_ls_hydrogen_treatment constr
_refine_ls_matrix_type full
_refine_ls_number_parameters 343
_refine_ls_number_reflns 9820
_refine_ls_number_restraints 0
_refine_ls_restrained_S_all 1.015
_refine_ls_R_factor_all 0.0663
_refine_ls_R_factor_gt 0.0396
_refine_ls_shift/su_max 0.003
_refine_ls_shift/su_mean 0.000
_refine_ls_structure_factor_coef Fsqd
_refine_ls_weighting_details 'calc w=1/[\s^2^(Fo^2^)+(0.0487P)^2^+0.8807P] where P=(Fo^2^+2Fc^2^)/3'
_refine_ls_weighting_scheme calc
_refine_ls_wR_factor_gt 0.0948
_refine_ls_wR_factor_ref 0.1063
_reflns_number_gt 7167
_reflns_number_total 9820
_reflns_threshold_expression >2sigma(I)
_cod_data_source_file ic400053g_si_002_2.cif
_cod_data_source_block 2
_cod_original_cell_volume 3312.9(6)
_cod_database_code 4334859

loop_
_symmetry_equiv_pos_as_xyz
'x, y, z'
'-x, y+1/2, -z+1/2'
'-x, -y, -z'
'x, -y-1/2, z-1/2'

loop_
_atom_site_label
_atom_site_type_symbol
_atom_site_fract_x
_atom_site_fract_y
_atom_site_fract_z
_atom_site_U_iso_or_equiv
_atom_site_adp_type
_atom_site_occupancy
_atom_site_symmetry_multiplicity
_atom_site_calc_flag
_atom_site_refinement_flags
Fe1 Fe 0.239166(19) 0.132415(18) 0.244275(10) 0.01563(6) Uani 1 1 d .
Cl1 Cl 0.23809(4) 0.30772(3) 0.23028(2) 0.02945(11) Uani 1 1 d .
N1 N 0.16348(11) 0.09234(11) 0.15088(6) 0.0186(3) Uani 1 1 d .
N2 N 0.33857(12) 0.04753(11) 0.20389(6) 0.0196(3) Uani 1 1 d .
N3 N 0.14406(12) 0.05568(11) 0.29228(6) 0.0195(3) Uani 1 1 d .
N4 N 0.30963(12) 0.12719(11) 0.33985(6) 0.0197(3) Uani 1 1 d .
C1 C 0.26295(14) 0.05131(12) 0.14819(7) 0.0171(3) Uani 1 1 d .
C2 C 0.29064(13) 0.01944(13) 0.08931(7) 0.0185(3) Uani 1 1 d .
C3 C 0.27381(14) -0.08424(14) 0.06774(7) 0.0203(3) Uani 1 1 d .
C4 C 0.29556(15) -0.10874(15) 0.01109(8) 0.0240(4) Uani 1 1 d .
H4A H 0.2849 -0.1792 -0.0036 0.029 Uiso 1 1 calc R
C5 C 0.33226(15) -0.03321(16) -0.02440(8) 0.0260(4) Uani 1 1 d .
C6 C 0.35052(15) 0.06883(15) -0.00120(8) 0.0255(4) Uani 1 1 d .
H6A H 0.3774 0.1209 -0.0246 0.031 Uiso 1 1 calc R
C7 C 0.33076(14) 0.09722(14) 0.05515(7) 0.0212(3) Uani 1 1 d .
C8 C 0.35297(18) 0.20866(15) 0.07888(9) 0.0302(4) Uani 1 1 d .
H8A H 0.3804 0.2510 0.0490 0.045 Uiso 1 1 calc R
H8B H 0.4112 0.2081 0.1185 0.045 Uiso 1 1 calc R
H8C H 0.2818 0.2392 0.0846 0.045 Uiso 1 1 calc R
C9 C 0.35016(19) -0.06009(19) -0.08697(8) 0.0375(5) Uani 1 1 d .
H9A H 0.3337 -0.1350 -0.0957 0.056 Uiso 1 1 calc R
H9B H 0.4298 -0.0453 -0.0871 0.056 Uiso 1 1 calc R
H9C H 0.2986 -0.0173 -0.1187 0.056 Uiso 1 1 calc R
C10 C 0.23440(17) -0.16998(15) 0.10453(9) 0.0279(4) Uani 1 1 d .
H10A H 0.2232 -0.1401 0.1429 0.042 Uiso 1 1 calc R
H10B H 0.2925 -0.2257 0.1144 0.042 Uiso 1 1 calc R
H10C H 0.1619 -0.1997 0.0801 0.042 Uiso 1 1 calc R
C11 C 0.07116(14) 0.11435(14) 0.09535(7) 0.0228(3) Uani 1 1 d .
H11A H 0.1062 0.1285 0.0602 0.027 Uiso 1 1 calc R
C12 C 0.00614(16) 0.21236(15) 0.10620(9) 0.0300(4) Uani 1 1 d .
H12A H 0.0594 0.2718 0.1168 0.045 Uiso 1 1 calc R
H12B H -0.0294 0.1993 0.1402 0.045 Uiso 1 1 calc R
H12C H -0.0534 0.2290 0.0686 0.045 Uiso 1 1 calc R
C13 C -0.00959(16) 0.02031(16) 0.07858(8) 0.0312(4) Uani 1 1 d .
H13A H 0.0338 -0.0418 0.0716 0.047 Uiso 1 1 calc R
H13B H -0.0693 0.0362 0.0409 0.047 Uiso 1 1 calc R
H13C H -0.0452 0.0061 0.1124 0.047 Uiso 1 1 calc R
C14 C 0.44913(14) -0.00597(14) 0.21607(8) 0.0223(3) Uani 1 1 d .
H14A H 0.4567 -0.0393 0.1768 0.027 Uiso 1 1 calc R
C15 C 0.45322(18) -0.09294(16) 0.26387(9) 0.0343(4) Uani 1 1 d .
H15A H 0.3895 -0.1421 0.2486 0.051 Uiso 1 1 calc R
H15B H 0.4467 -0.0614 0.3028 0.051 Uiso 1 1 calc R
H15C H 0.5261 -0.1310 0.2708 0.051 Uiso 1 1 calc R
C16 C 0.54679(16) 0.07197(18) 0.23776(10) 0.0356(5) Uani 1 1 d .
H16A H 0.5421 0.1267 0.2063 0.053 Uiso 1 1 calc R
H16B H 0.6202 0.0349 0.2445 0.053 Uiso 1 1 calc R
H16C H 0.5411 0.1046 0.2765 0.053 Uiso 1 1 calc R
C17 C 0.21654(13) 0.07833(13) 0.34666(7) 0.0174(3) Uani 1 1 d .
C18 C 0.19414(13) 0.05447(13) 0.40785(7) 0.0178(3) Uani 1 1 d .
C19 C 0.14448(14) 0.13246(14) 0.43723(7) 0.0210(3) Uani 1 1 d .
C20 C 0.12834(15) 0.11022(15) 0.49545(8) 0.0252(4) Uani 1 1 d .
H20A H 0.0943 0.1622 0.5156 0.030 Uiso 1 1 calc R
C21 C 0.16046(16) 0.01448(15) 0.52478(8) 0.0257(4) Uani 1 1 d .
C22 C 0.20722(15) -0.06177(14) 0.49400(8) 0.0243(4) Uani 1 1 d .
H22A H 0.2274 -0.1284 0.5131 0.029 Uiso 1 1 calc R
C23 C 0.22543(14) -0.04353(13) 0.43575(7) 0.0203(3) Uani 1 1 d .
C24 C 0.27674(17) -0.12900(14) 0.40416(8) 0.0274(4) Uani 1 1 d .
H24A H 0.2833 -0.1034 0.3639 0.041 Uiso 1 1 calc R
H24B H 0.2272 -0.1914 0.3983 0.041 Uiso 1 1 calc R
H24C H 0.3529 -0.1476 0.4298 0.041 Uiso 1 1 calc R
C25 C 0.1457(2) -0.00605(18) 0.58867(8) 0.0374(5) Uani 1 1 d .
H25A H 0.1723 -0.0775 0.6018 0.056 Uiso 1 1 calc R
H25B H 0.0645 0.0006 0.5881 0.056 Uiso 1 1 calc R
H25C H 0.1906 0.0454 0.6177 0.056 Uiso 1 1 calc R
C26 C 0.10829(18) 0.23742(15) 0.40690(9) 0.0310(4) Uani 1 1 d .
H26A H 0.0757 0.2811 0.4342 0.047 Uiso 1 1 calc R
H26B H 0.0506 0.2263 0.3678 0.047 Uiso 1 1 calc R
H26C H 0.1751 0.2732 0.3990 0.047 Uiso 1 1 calc R
C27 C 0.04148(14) -0.00992(14) 0.28514(7) 0.0220(3) Uani 1 1 d .
H27A H 0.0377 -0.0347 0.3270 0.026 Uiso 1 1 calc R
C28 C 0.05060(17) -0.10608(15) 0.24588(9) 0.0301(4) Uani 1 1 d .
H28A H 0.1200 -0.1458 0.2655 0.045 Uiso 1 1 calc R
H28B H 0.0544 -0.0831 0.2047 0.045 Uiso 1 1 calc R
H28C H -0.0168 -0.1512 0.2422 0.045 Uiso 1 1 calc R
C29 C -0.06549(16) 0.05506(16) 0.25727(9) 0.0320(4) Uani 1 1 d .
H29A H -0.0682 0.1158 0.2839 0.048 Uiso 1 1 calc R
H29B H -0.1338 0.0113 0.2539 0.048 Uiso 1 1 calc R
H29C H -0.0633 0.0798 0.2161 0.048 Uiso 1 1 calc R
C30 C 0.39528(15) 0.17216(15) 0.39253(8) 0.0250(4) Uani 1 1 d .
H30A H 0.3560 0.1916 0.4252 0.030 Uiso 1 1 calc R
C31 C 0.48961(18) 0.0932(2) 0.41974(10) 0.0436(5) Uani 1 1 d .
H31A H 0.4558 0.0298 0.4329 0.065 Uiso 1 1 calc R
H31B H 0.5440 0.1247 0.4554 0.065 Uiso 1 1 calc R
H31C H 0.5298 0.0740 0.3884 0.065 Uiso 1 1 calc R
C32 C 0.44394(17) 0.27201(16) 0.37146(9) 0.0341(5) Uani 1 1 d .
H32A H 0.3815 0.3216 0.3546 0.051 Uiso 1 1 calc R
H32B H 0.4832 0.2543 0.3395 0.051 Uiso 1 1 calc R
H32C H 0.4986 0.3045 0.4067 0.051 Uiso 1 1 calc R

loop_
_atom_site_aniso_label
_atom_site_aniso_U_11
_atom_site_aniso_U_22
_atom_site_aniso_U_33
_atom_site_aniso_U_23
_atom_site_aniso_U_13
_atom_site_aniso_U_12
Fe1 0.01651(11) 0.01767(11) 0.01445(11) 0.00012(9) 0.00711(8) 0.00039(9)
Cl1 0.0324(2) 0.0181(2) 0.0372(2) 0.00176(17) 0.00781(19) 0.00076(16)
N1 0.0171(6) 0.0241(7) 0.0148(6) 0.0018(5) 0.0046(5) 0.0038(5)
N2 0.0185(6) 0.0252(7) 0.0151(6) -0.0006(5) 0.0045(5) 0.0060(5)
N3 0.0193(6) 0.0246(7) 0.0151(6) -0.0010(5) 0.0051(5) -0.0063(5)
N4 0.0189(6) 0.0250(7) 0.0159(6) -0.0025(5) 0.0057(5) -0.0059(6)
C1 0.0195(7) 0.0174(7) 0.0154(7) 0.0012(6) 0.0064(6) 0.0013(6)
C2 0.0168(7) 0.0242(8) 0.0149(7) -0.0007(6) 0.0046(6) 0.0036(6)
C3 0.0185(7) 0.0241(8) 0.0180(7) 0.0002(6) 0.0038(6) 0.0030(6)
C4 0.0228(8) 0.0294(9) 0.0193(8) -0.0065(7) 0.0042(6) 0.0039(7)
C5 0.0210(8) 0.0403(10) 0.0172(8) -0.0030(7) 0.0059(6) 0.0053(7)
C6 0.0265(9) 0.0340(10) 0.0186(8) 0.0046(7) 0.0104(7) 0.0043(7)
C7 0.0214(8) 0.0245(8) 0.0186(8) 0.0018(6) 0.0065(6) 0.0032(6)
C8 0.0385(11) 0.0253(9) 0.0300(9) 0.0033(7) 0.0147(8) 0.0006(8)
C9 0.0424(12) 0.0535(13) 0.0192(9) -0.0060(9) 0.0127(8) 0.0042(10)
C10 0.0323(9) 0.0250(9) 0.0292(9) -0.0030(7) 0.0128(8) -0.0017(7)
C11 0.0190(7) 0.0326(10) 0.0166(7) 0.0041(7) 0.0043(6) 0.0062(7)
C12 0.0251(9) 0.0357(10) 0.0288(9) 0.0078(8) 0.0060(7) 0.0118(8)
C13 0.0235(9) 0.0403(11) 0.0254(9) -0.0020(8) -0.0019(7) 0.0019(8)
C14 0.0199(8) 0.0286(9) 0.0187(7) -0.0005(7) 0.0055(6) 0.0084(7)
C15 0.0343(10) 0.0370(11) 0.0320(10) 0.0096(8) 0.0093(8) 0.0158(9)
C16 0.0223(9) 0.0473(12) 0.0369(11) -0.0016(9) 0.0069(8) 0.0010(8)
C17 0.0198(7) 0.0174(8) 0.0158(7) -0.0002(6) 0.0062(6) 0.0005(6)
C18 0.0178(7) 0.0225(8) 0.0133(7) -0.0005(6) 0.0042(6) -0.0034(6)
C19 0.0217(8) 0.0239(8) 0.0185(7) -0.0020(6) 0.0071(6) -0.0028(7)
C20 0.0274(9) 0.0310(10) 0.0205(8) -0.0068(7) 0.0120(7) -0.0035(7)
C21 0.0297(9) 0.0338(10) 0.0157(7) -0.0017(7) 0.0099(7) -0.0091(8)
C22 0.0289(9) 0.0271(9) 0.0170(8) 0.0028(7) 0.0061(7) -0.0030(7)
C23 0.0219(8) 0.0229(8) 0.0167(7) -0.0002(6) 0.0062(6) -0.0020(6)
C24 0.0361(10) 0.0241(9) 0.0252(8) 0.0026(7) 0.0135(7) 0.0044(8)
C25 0.0526(13) 0.0447(12) 0.0196(9) -0.0016(8) 0.0179(9) -0.0083(10)
C26 0.0370(10) 0.0267(10) 0.0316(10) -0.0005(8) 0.0130(8) 0.0054(8)
C27 0.0222(8) 0.0273(9) 0.0173(7) -0.0014(6) 0.0066(6) -0.0085(7)
C28 0.0328(10) 0.0298(10) 0.0287(9) -0.0078(7) 0.0094(8) -0.0114(8)
C29 0.0224(9) 0.0364(11) 0.0375(10) 0.0036(8) 0.0083(8) -0.0041(8)
C30 0.0217(8) 0.0370(10) 0.0166(7) -0.0061(7) 0.0052(6) -0.0099(7)
C31 0.0300(11) 0.0591(15) 0.0331(11) 0.0044(10) -0.0073(8) -0.0058(10)
C32 0.0334(10) 0.0408(11) 0.0291(10) -0.0106(8) 0.0100(8) -0.0200(9)

loop_
_atom_type_symbol
_atom_type_description
_atom_type_scat_dispersion_real
_atom_type_scat_dispersion_imag
_atom_type_scat_source
C C 0.0033 0.0016 'International Tables Vol C Tables 4.2.6.8 and 6.1.1.4'
H H 0.0000 0.0000 'International Tables Vol C Tables 4.2.6.8 and 6.1.1.4'
N N 0.0061 0.0033 'International Tables Vol C Tables 4.2.6.8 and 6.1.1.4'
Fe Fe 0.3463 0.8444 'International Tables Vol C Tables 4.2.6.8 and 6.1.1.4'
Cl Cl 0.1484 0.1585 'International Tables Vol C Tables 4.2.6.8 and 6.1.1.4'

loop_
_geom_angle_atom_site_label_1
_geom_angle_atom_site_label_2
_geom_angle_atom_site_label_3
_geom_angle
N2 Fe1 N3 118.27(6)
N2 Fe1 N4 108.27(6)
N3 Fe1 N4 64.91(5)
N2 Fe1 N1 65.14(5)
N3 Fe1 N1 104.54(5)
N4 Fe1 N1 164.15(6)
N2 Fe1 Cl1 117.00(4)
N3 Fe1 Cl1 124.71(4)
N4 Fe1 Cl1 99.24(4)
N1 Fe1 Cl1 96.55(4)
N2 Fe1 C1 32.95(5)
N3 Fe1 C1 118.32(5)
N4 Fe1 C1 140.50(5)
N1 Fe1 C1 32.43(5)
Cl1 Fe1 C1 106.78(4)
N2 Fe1 C17 119.56(5)
N3 Fe1 C17 32.61(5)
N4 Fe1 C17 32.39(5)
N1 Fe1 C17 136.58(5)
Cl1 Fe1 C17 113.94(4)
C1 Fe1 C17 139.28(5)
C1 N1 C11 122.42(13)
C1 N1 Fe1 88.45(9)
C11 N1 Fe1 146.33(11)
C1 N2 C14 124.10(13)
C1 N2 Fe1 93.30(10)
C14 N2 Fe1 142.60(11)
C17 N3 C27 123.96(13)
C17 N3 Fe1 93.06(10)
C27 N3 Fe1 142.87(10)
C17 N4 C30 122.09(14)
C17 N4 Fe1 89.92(9)
C30 N4 Fe1 145.77(11)
N1 C1 N2 112.30(14)
N1 C1 C2 123.80(14)
N2 C1 C2 123.78(14)
N1 C1 Fe1 59.12(8)
N2 C1 Fe1 53.75(8)
C2 C1 Fe1 169.49(12)
C3 C2 C7 120.73(15)
C3 C2 C1 120.86(15)
C7 C2 C1 118.38(15)
C4 C3 C2 118.63(16)
C4 C3 C10 119.63(16)
C2 C3 C10 121.73(15)
C5 C4 C3 121.98(16)
C5 C4 H4A 119.0
C3 C4 H4A 119.0
C4 C5 C6 118.11(16)
C4 C5 C9 121.23(18)
C6 C5 C9 120.65(18)
C5 C6 C7 122.16(17)
C5 C6 H6A 118.9
C7 C6 H6A 118.9
C6 C7 C2 118.35(16)
C6 C7 C8 120.37(16)
C2 C7 C8 121.28(15)
C7 C8 H8A 109.5
C7 C8 H8B 109.5
H8A C8 H8B 109.5
C7 C8 H8C 109.5
H8A C8 H8C 109.5
H8B C8 H8C 109.5
C5 C9 H9A 109.5
C5 C9 H9B 109.5
H9A C9 H9B 109.5
C5 C9 H9C 109.5
H9A C9 H9C 109.5
H9B C9 H9C 109.5
C3 C10 H10A 109.5
C3 C10 H10B 109.5
H10A C10 H10B 109.5
C3 C10 H10C 109.5
H10A C10 H10C 109.5
H10B C10 H10C 109.5
N1 C11 C12 109.28(14)
N1 C11 C13 111.00(14)
C12 C11 C13 110.76(15)
N1 C11 H11A 108.6
C12 C11 H11A 108.6
C13 C11 H11A 108.6
C11 C12 H12A 109.5
C11 C12 H12B 109.5
H12A C12 H12B 109.5
C11 C12 H12C 109.5
H12A C12 H12C 109.5
H12B C12 H12C 109.5
C11 C13 H13A 109.5
C11 C13 H13B 109.5
H13A C13 H13B 109.5
C11 C13 H13C 109.5
H13A C13 H13C 109.5
H13B C13 H13C 109.5
N2 C14 C16 110.78(15)
N2 C14 C15 109.26(14)
C16 C14 C15 111.23(15)
N2 C14 H14A 108.5
C16 C14 H14A 108.5
C15 C14 H14A 108.5
C14 C15 H15A 109.5
C14 C15 H15B 109.5
H15A C15 H15B 109.5
C14 C15 H15C 109.5
H15A C15 H15C 109.5
H15B C15 H15C 109.5
C14 C16 H16A 109.5
C14 C16 H16B 109.5
H16A C16 H16B 109.5
C14 C16 H16C 109.5
H16A C16 H16C 109.5
H16B C16 H16C 109.5
N4 C17 N3 111.82(14)
N4 C17 C18 123.93(14)
N3 C17 C18 124.23(14)
N4 C17 Fe1 57.70(8)
N3 C17 Fe1 54.33(8)
C18 C17 Fe1 174.19(12)
C23 C18 C19 120.99(14)
C23 C18 C17 119.86(14)
C19 C18 C17 119.12(14)
C20 C19 C18 118.31(16)
C20 C19 C26 120.38(16)
C18 C19 C26 121.30(15)
C21 C20 C19 122.01(16)
C21 C20 H20A 119.0
C19 C20 H20A 119.0
C20 C21 C22 118.28(15)
C20 C21 C25 120.87(17)
C22 C21 C25 120.84(17)
C21 C22 C23 122.00(16)
C21 C22 H22A 119.0
C23 C22 H22A 119.0
C22 C23 C18 118.37(16)
C22 C23 C24 120.02(15)
C18 C23 C24 121.61(14)
C23 C24 H24A 109.5
C23 C24 H24B 109.5
H24A C24 H24B 109.5
C23 C24 H24C 109.5
H24A C24 H24C 109.5
H24B C24 H24C 109.5
C21 C25 H25A 109.5
C21 C25 H25B 109.5
H25A C25 H25B 109.5
C21 C25 H25C 109.5
H25A C25 H25C 109.5
H25B C25 H25C 109.5
C19 C26 H26A 109.5
C19 C26 H26B 109.5
H26A C26 H26B 109.5
C19 C26 H26C 109.5
H26A C26 H26C 109.5
H26B C26 H26C 109.5
N3 C27 C29 109.94(15)
N3 C27 C28 109.44(14)
C29 C27 C28 112.04(15)
N3 C27 H27A 108.4
C29 C27 H27A 108.4
C28 C27 H27A 108.4
C27 C28 H28A 109.5
C27 C28 H28B 109.5
H28A C28 H28B 109.5
C27 C28 H28C 109.5
H28A C28 H28C 109.5
H28B C28 H28C 109.5
C27 C29 H29A 109.5
C27 C29 H29B 109.5
H29A C29 H29B 109.5
C27 C29 H29C 109.5
H29A C29 H29C 109.5
H29B C29 H29C 109.5
N4 C30 C32 108.77(14)
N4 C30 C31 111.47(16)
C32 C30 C31 111.32(16)
N4 C30 H30A 108.4
C32 C30 H30A 108.4
C31 C30 H30A 108.4
C30 C31 H31A 109.5
C30 C31 H31B 109.5
H31A C31 H31B 109.5
C30 C31 H31C 109.5
H31A C31 H31C 109.5
H31B C31 H31C 109.5
C30 C32 H32A 109.5
C30 C32 H32B 109.5
H32A C32 H32B 109.5
C30 C32 H32C 109.5
H32A C32 H32C 109.5
H32B C32 H32C 109.5

loop_
_geom_bond_atom_site_label_1
_geom_bond_atom_site_label_2
_geom_bond_distance
Fe1 N2 1.9933(13)
Fe1 N3 2.0135(14)
Fe1 N4 2.0920(13)
Fe1 N1 2.1186(13)
Fe1 Cl1 2.2442(5)
Fe1 C1 2.4676(16)
Fe1 C17 2.4750(16)
N1 C1 1.324(2)
N1 C11 1.468(2)
N2 C1 1.344(2)
N2 C14 1.459(2)
N3 C17 1.336(2)
N3 C27 1.466(2)
N4 C17 1.326(2)
N4 C30 1.470(2)
C1 C2 1.497(2)
C2 C3 1.397(2)
C2 C7 1.408(2)
C3 C4 1.395(2)
C3 C10 1.513(2)
C4 C5 1.388(3)
C4 H4A 0.9500
C5 C6 1.391(3)
C5 C9 1.511(2)
C6 C7 1.391(2)
C6 H6A 0.9500
C7 C8 1.509(3)
C8 H8A 0.9800
C8 H8B 0.9800
C8 H8C 0.9800
C9 H9A 0.9800
C9 H9B 0.9800
C9 H9C 0.9800
C10 H10A 0.9800
C10 H10B 0.9800
C10 H10C 0.9800
C11 C12 1.522(2)
C11 C13 1.525(3)
C11 H11A 1.0000
C12 H12A 0.9800
C12 H12B 0.9800
C12 H12C 0.9800
C13 H13A 0.9800
C13 H13B 0.9800
C13 H13C 0.9800
C14 C16 1.519(3)
C14 C15 1.529(3)
C14 H14A 1.0000
C15 H15A 0.9800
C15 H15B 0.9800
C15 H15C 0.9800
C16 H16A 0.9800
C16 H16B 0.9800
C16 H16C 0.9800
C17 C18 1.495(2)
C18 C23 1.399(2)
C18 C19 1.404(2)
C19 C20 1.396(2)
C19 C26 1.507(3)
C20 C21 1.387(3)
C20 H20A 0.9500
C21 C22 1.389(3)
C21 C25 1.510(2)
C22 C23 1.397(2)
C22 H22A 0.9500
C23 C24 1.511(2)
C24 H24A 0.9800
C24 H24B 0.9800
C24 H24C 0.9800
C25 H25A 0.9800
C25 H25B 0.9800
C25 H25C 0.9800
C26 H26A 0.9800
C26 H26B 0.9800
C26 H26C 0.9800
C27 C29 1.524(3)
C27 C28 1.524(2)
C27 H27A 1.0000
C28 H28A 0.9800
C28 H28B 0.9800
C28 H28C 0.9800
C29 H29A 0.9800
C29 H29B 0.9800
C29 H29C 0.9800
C30 C32 1.521(3)
C30 C31 1.521(3)
C30 H30A 1.0000
C31 H31A 0.9800
C31 H31B 0.9800
C31 H31C 0.9800
C32 H32A 0.9800
C32 H32B 0.9800
C32 H32C 0.9800

loop_
_geom_torsion_atom_site_label_1
_geom_torsion_atom_site_label_2
_geom_torsion_atom_site_label_3
_geom_torsion_atom_site_label_4
_geom_torsion
N2 Fe1 N1 C1 -5.60(9)
N3 Fe1 N1 C1 -120.37(10)
N4 Fe1 N1 C1 -74.0(2)
Cl1 Fe1 N1 C1 111.17(9)
C17 Fe1 N1 C1 -113.14(11)
N2 Fe1 N1 C11 -163.5(2)
N3 Fe1 N1 C11 81.7(2)
N4 Fe1 N1 C11 128.0(2)
Cl1 Fe1 N1 C11 -46.7(2)
C1 Fe1 N1 C11 -157.9(3)
C17 Fe1 N1 C11 88.9(2)
N3 Fe1 N2 C1 99.24(10)
N4 Fe1 N2 C1 170.00(9)
N1 Fe1 N2 C1 5.52(9)
Cl1 Fe1 N2 C1 -79.03(10)
C17 Fe1 N2 C1 136.63(9)
N3 Fe1 N2 C14 -81.3(2)
N4 Fe1 N2 C14 -10.5(2)
N1 Fe1 N2 C14 -175.0(2)
Cl1 Fe1 N2 C14 100.46(19)
C1 Fe1 N2 C14 179.5(3)
C17 Fe1 N2 C14 -43.9(2)
N2 Fe1 N3 C17 101.48(10)
N4 Fe1 N3 C17 3.37(9)
N1 Fe1 N3 C17 170.77(10)
Cl1 Fe1 N3 C17 -80.39(10)
C1 Fe1 N3 C17 139.06(10)
N2 Fe1 N3 C27 -74.3(2)
N4 Fe1 N3 C27 -172.5(2)
N1 Fe1 N3 C27 -5.1(2)
Cl1 Fe1 N3 C27 103.79(19)
C1 Fe1 N3 C27 -36.8(2)
C17 Fe1 N3 C27 -175.8(3)
N2 Fe1 N4 C17 -116.72(10)
N3 Fe1 N4 C17 -3.39(9)
N1 Fe1 N4 C17 -54.0(2)
Cl1 Fe1 N4 C17 120.73(9)
C1 Fe1 N4 C17 -108.18(11)
N2 Fe1 N4 C30 82.8(2)
N3 Fe1 N4 C30 -163.8(2)
N1 Fe1 N4 C30 145.6(2)
Cl1 Fe1 N4 C30 -39.7(2)
C1 Fe1 N4 C30 91.4(2)
C17 Fe1 N4 C30 -160.4(3)
C11 N1 C1 N2 173.86(14)
Fe1 N1 C1 N2 8.15(14)
C11 N1 C1 C2 -2.3(2)
Fe1 N1 C1 C2 -168.04(14)
C11 N1 C1 Fe1 165.71(17)
C14 N2 C1 N1 171.70(15)
Fe1 N2 C1 N1 -8.68(14)
C14 N2 C1 C2 -12.1(3)
Fe1 N2 C1 C2 167.51(14)
C14 N2 C1 Fe1 -179.62(19)
N2 Fe1 C1 N1 170.64(16)
N3 Fe1 C1 N1 71.56(11)
N4 Fe1 C1 N1 155.61(10)
Cl1 Fe1 C1 N1 -75.38(10)
C17 Fe1 C1 N1 104.34(11)
N3 Fe1 C1 N2 -99.08(11)
N4 Fe1 C1 N2 -15.03(14)
N1 Fe1 C1 N2 -170.64(16)
Cl1 Fe1 C1 N2 113.98(9)
C17 Fe1 C1 N2 -66.29(13)
N2 Fe1 C1 C2 -80.1(6)
N3 Fe1 C1 C2 -179.2(6)
N4 Fe1 C1 C2 -95.1(6)
N1 Fe1 C1 C2 109.3(6)
Cl1 Fe1 C1 C2 33.9(6)
C17 Fe1 C1 C2 -146.4(6)
N1 C1 C2 C3 -93.8(2)
N2 C1 C2 C3 90.5(2)
Fe1 C1 C2 C3 163.4(5)
N1 C1 C2 C7 84.3(2)
N2 C1 C2 C7 -91.5(2)
Fe1 C1 C2 C7 -18.6(7)
C7 C2 C3 C4 -1.2(2)
C1 C2 C3 C4 176.86(14)
C7 C2 C3 C10 178.02(15)
C1 C2 C3 C10 -4.0(2)
C2 C3 C4 C5 -0.6(3)
C10 C3 C4 C5 -179.76(16)
C3 C4 C5 C6 1.8(3)
C3 C4 C5 C9 -177.16(17)
C4 C5 C6 C7 -1.5(3)
C9 C5 C6 C7 177.55(17)
C5 C6 C7 C2 -0.2(3)
C5 C6 C7 C8 179.33(17)
C3 C2 C7 C6 1.5(2)
C1 C2 C7 C6 -176.55(15)
C3 C2 C7 C8 -177.99(16)
C1 C2 C7 C8 3.9(2)
C1 N1 C11 C12 -146.15(16)
Fe1 N1 C11 C12 7.4(3)
C1 N1 C11 C13 91.40(19)
Fe1 N1 C11 C13 -115.0(2)
C1 N2 C14 C16 117.79(18)
Fe1 N2 C14 C16 -61.6(2)
C1 N2 C14 C15 -119.33(18)
Fe1 N2 C14 C15 61.3(2)
C30 N4 C17 N3 172.14(15)
Fe1 N4 C17 N3 4.98(14)
C30 N4 C17 C18 -6.2(3)
Fe1 N4 C17 C18 -173.33(14)
C30 N4 C17 Fe1 167.16(18)
C27 N3 C17 N4 171.77(15)
Fe1 N3 C17 N4 -5.19(14)
C27 N3 C17 C18 -9.9(3)
Fe1 N3 C17 C18 173.13(14)
C27 N3 C17 Fe1 176.96(19)
N2 Fe1 C17 N4 77.20(11)
N3 Fe1 C17 N4 174.30(16)
N1 Fe1 C17 N4 161.24(10)
Cl1 Fe1 C17 N4 -68.16(10)
C1 Fe1 C17 N4 112.13(11)
N2 Fe1 C17 N3 -97.10(11)
N4 Fe1 C17 N3 -174.30(16)
N1 Fe1 C17 N3 -13.06(14)
Cl1 Fe1 C17 N3 117.53(10)
C1 Fe1 C17 N3 -62.18(13)
N2 Fe1 C17 C18 -174.7(11)
N3 Fe1 C17 C18 -77.6(11)
N4 Fe1 C17 C18 108.1(12)
N1 Fe1 C17 C18 -90.7(11)
Cl1 Fe1 C17 C18 39.9(12)
C1 Fe1 C17 C18 -139.8(11)
N4 C17 C18 C23 -93.9(2)
N3 C17 C18 C23 88.0(2)
Fe1 C17 C18 C23 161.7(11)
N4 C17 C18 C19 84.4(2)
N3 C17 C18 C19 -93.7(2)
Fe1 C17 C18 C19 -20.0(12)
C23 C18 C19 C20 0.8(2)
C17 C18 C19 C20 -177.53(15)
C23 C18 C19 C26 -178.72(16)
C17 C18 C19 C26 3.0(2)
C18 C19 C20 C21 0.4(3)
C26 C19 C20 C21 179.94(17)
C19 C20 C21 C22 -1.7(3)
C19 C20 C21 C25 177.91(17)
C20 C21 C22 C23 1.8(3)
C25 C21 C22 C23 -177.80(17)
C21 C22 C23 C18 -0.7(3)
C21 C22 C23 C24 179.91(17)
C19 C18 C23 C22 -0.7(2)
C17 C18 C23 C22 177.62(15)
C19 C18 C23 C24 178.75(15)
C17 C18 C23 C24 -3.0(2)
C17 N3 C27 C29 117.04(18)
Fe1 N3 C27 C29 -68.0(2)
C17 N3 C27 C28 -119.49(18)
Fe1 N3 C27 C28 55.5(2)
C17 N4 C30 C32 -145.36(17)
Fe1 N4 C30 C32 11.4(3)
C17 N4 C30 C31 91.5(2)
Fe1 N4 C30 C31 -111.8(2)
